data_9016956
loop_
_publ_author_name
'Vereshchagin, O. S.'
'Rozhdestvenskaya, I. V.'
'Frank-Kamenetskaya O V'
'Zolotarev, A. A.'
'Mashkovtsev, R. I.'

_publ_section_title
;
 Crystal chemistry of Cu-bearing tourmalines
 Note: Sample 2
;
_journal_name_full 'American Mineralogist'
_journal_page_first 1610
_journal_page_last 1616
_journal_volume 98
_journal_year 2013
_chemical_compound_source 'Paraiba, Brazil'
_chemical_formula_sum 'Al7.65 B3 Ca0.03 Cu0.348 F0.06 Fe0.03 H6 Li0.75 Mn0.18 Na0.9 O30.8 Si5.7 Zn0.342'
_chemical_name_mineral Elbaite
_space_group_IT_number 160
_space_group_name_Hall 'R 3 -2"'
_space_group_name_H-M_alt 'R 3 m :H'
_symmetry_space_group_name_H-M 'R 3 m :H'
_cell_angle_alpha 90
_cell_angle_beta 90
_cell_angle_gamma 120
_cell_length_a 15.881
_cell_length_b 15.881
_cell_length_c 7.112
_cell_formula_units_Z 3
_cell_volume 1553.381
_database_code_amcsd 0020257
_exptl_crystal_density_diffrn 3.149
_cod_data_source_file inputs/fixed/downloads/05/05584.cif
_cod_data_source_block 05584
_cod_original_sg_symbol_H-M 'R 3 m'
_cod_original_formula_sum 'Na.9 Ca.03 Al7.65 Li.75 Cu.348 Zn.342 Mn.18 Fe.03 Si5.7 B3 O30.8 F.06 H6'
_cod_database_code 9016956

loop_
_space_group_symop_operation_xyz
x,y,z
2/3+x,1/3+y,1/3+z
1/3+x,2/3+y,2/3+z
x,x-y,z
2/3+x,1/3+x-y,1/3+z
1/3+x,2/3+x-y,2/3+z
-y,-x,z
2/3-y,1/3-x,1/3+z
1/3-y,2/3-x,2/3+z
-x+y,y,z
2/3-x+y,1/3+y,1/3+z
1/3-x+y,2/3+y,2/3+z
-y,x-y,z
2/3-y,1/3+x-y,1/3+z
1/3-y,2/3+x-y,2/3+z
-x+y,-x,z
2/3-x+y,1/3-x,1/3+z
1/3-x+y,2/3-x,2/3+z

loop_
_atom_site_aniso_label
_atom_site_aniso_U_11
_atom_site_aniso_U_22
_atom_site_aniso_U_33
_atom_site_aniso_U_12
_atom_site_aniso_U_13
_atom_site_aniso_U_23
NaX 0.02700 0.02700 0.01900 0.01400 0.00000 0.00000
CaX 0.02700 0.02700 0.01900 0.01400 0.00000 0.00000
AlY 0.00730 0.00680 0.01000 0.00270 -0.00110 -0.00050
LiY 0.00730 0.00680 0.01000 0.00270 -0.00110 -0.00050
CuY 0.00730 0.00680 0.01000 0.00270 -0.00110 -0.00050
ZnY 0.00730 0.00680 0.01000 0.00270 -0.00110 -0.00050
MnY 0.00730 0.00680 0.01000 0.00270 -0.00110 -0.00050
FeY 0.00730 0.00680 0.01000 0.00270 -0.00110 -0.00050
AlZ 0.00730 0.00810 0.00530 0.00420 -0.00020 0.00070
CuZ 0.00730 0.00810 0.00530 0.00420 -0.00020 0.00070
ZnZ 0.00730 0.00810 0.00530 0.00420 -0.00020 0.00070
SiT 0.00390 0.00390 0.00410 0.00200 0.00020 0.00020
AlT 0.00390 0.00390 0.00410 0.00200 0.00020 0.00020
B 0.00650 0.00440 0.00570 0.00220 -0.00010 0.00000
O1w 0.06500 0.06500 0.01100 0.03200 0.00000 0.00000
O2 0.02200 0.00430 0.01200 0.00210 0.00000 0.00000
O3v 0.02500 0.00940 0.00380 0.01200 -0.00040 -0.00020
O4 0.00640 0.01200 0.00730 0.00590 -0.00070 -0.00300
O5 0.01500 0.00670 0.00630 0.00740 0.00050 0.00020
O6 0.00620 0.00740 0.00420 0.00160 0.00040 0.00010
O7 0.00450 0.00650 0.00520 0.00150 0.00030 -0.00050
O8 0.00380 0.00990 0.00700 0.00360 0.00090 0.00320

loop_
_atom_site_label
_atom_site_fract_x
_atom_site_fract_y
_atom_site_fract_z
_atom_site_occupancy
_atom_site_U_iso_or_equiv
NaX 0.00000 0.00000 0.23500 0.90000 0.02420
CaX 0.00000 0.00000 0.23500 0.03000 0.02420
AlY 0.12456 0.06228 0.63050 0.50000 0.00810
LiY 0.12456 0.06228 0.63050 0.25000 0.00810
CuY 0.12456 0.06228 0.63050 0.09000 0.00810
ZnY 0.12456 0.06228 0.63050 0.09000 0.00810
MnY 0.12456 0.06228 0.63050 0.06000 0.00810
FeY 0.12456 0.06228 0.63050 0.01000 0.00810
AlZ 0.29773 0.26045 0.61090 0.97500 0.00670
CuZ 0.29773 0.26045 0.61090 0.01300 0.00670
ZnZ 0.29773 0.26045 0.61090 0.01200 0.00670
SiT 0.19208 0.19001 0.00000 0.95000 0.00400
AlT 0.19208 0.19001 0.00000 0.05000 0.00400
B 0.10899 0.21798 0.45640 1.00000 0.00570
O1w 0.00000 0.00000 0.78730 0.80000 0.04700
O2 0.06050 0.12100 0.48930 1.00000 0.01470
O3v 0.26920 0.13460 0.50790 1.00000 0.01100
O4 0.09309 0.18620 0.07230 1.00000 0.00790
O5 0.18610 0.09305 0.09520 1.00000 0.00840
O6 0.19719 0.18614 0.77500 1.00000 0.00670
O7 0.28616 0.28590 0.07960 1.00000 0.00600
O8 0.20945 0.26984 0.44070 1.00000 0.00680
F 0.03570 0.01780 0.79600 0.02000 0.02400
H 0.30500 0.15300 0.39700 1.00000 0.05100

loop_
_cod_related_entry_id
_cod_related_entry_database
_cod_related_entry_code
1 AMCSD 0020257
